data_7248155
loop_
_publ_author_name
'Gavrikov, Andrey V.'
'Ilyukhin, Andrey B.'

_publ_section_title
;
 Union is strength: \p--\p stacking interactions are capable of preventing
 solid-state racemization of tris-chelate complexes
;
_journal_issue 12
_journal_name_full CrystEngComm
_journal_page_first 1677
_journal_page_last 1682
_journal_paper_doi 10.1039/D4CE00104D
_journal_volume 26
_journal_year 2024
_chemical_absolute_configuration ad
_chemical_formula_moiety 'C36 H24 Co N6, N5 O15 Y, 3(C2 H3 N)'
_chemical_formula_sum 'C42 H33 Co N14 O15 Y'
_chemical_formula_weight 1121.66
_space_group_IT_number 19
_space_group_name_Hall 'P 2ac 2ab'
_space_group_name_H-M_alt 'P 21 21 21'
_symmetry_cell_setting orthorhombic
_symmetry_Int_Tables_number 19
_symmetry_space_group_name_Hall 'P 2ac 2ab'
_symmetry_space_group_name_H-M 'P 21 21 21'
_atom_sites_solution_hydrogens geom
_audit_conform_dict_location ftp://ftp.iucr.org/pub/cif_core.dic
_audit_conform_dict_name cif_core.dic
_audit_conform_dict_version 2.4.3
_audit_creation_date 2022-08-04T12:13:28-00:00
_audit_creation_method 'WinGX routine CIF_UPDATE'
_audit_update_record
;
2023-09-15 deposited with the CCDC.	2024-02-14 downloaded from the CCDC.
;
_cell_angle_alpha 90
_cell_angle_beta 90
_cell_angle_gamma 90
_cell_formula_units_Z 4
_cell_length_a 12.6020(5)
_cell_length_b 17.3989(7)
_cell_length_c 21.5392(10)
_cell_measurement_reflns_used 9877
_cell_measurement_temperature 100(2)
_cell_measurement_theta_max 28.24
_cell_measurement_theta_min 2.49
_cell_volume 4722.7(3)
_computing_cell_refinement 'Bruker SAINT'
_computing_data_collection 'Bruker APEX3'
_computing_data_reduction 'Bruker SAINT'
_computing_molecular_graphics 'Bruker SHELXTL'
_computing_publication_material 'Bruker SHELXTL'
_computing_structure_refinement 'SHELXL-2018/3 (Sheldrick, 2018)'
_computing_structure_solution 'SHELXS-2018 (Sheldrick, 2015)'
_diffrn_ambient_temperature 100(2)
_diffrn_measured_fraction_theta_full 0.999
_diffrn_measured_fraction_theta_max 0.996
_diffrn_measurement_device_type 'Bruker APEX3 CCD'
_diffrn_measurement_method '\f and \w scans'
_diffrn_radiation_monochromator graphite
_diffrn_radiation_type MoK\a
_diffrn_radiation_wavelength 0.71073
_diffrn_reflns_av_R_equivalents 0.0795
_diffrn_reflns_av_unetI/netI 0.0567
_diffrn_reflns_Laue_measured_fraction_full 0.999
_diffrn_reflns_Laue_measured_fraction_max 0.996
_diffrn_reflns_limit_h_max 16
_diffrn_reflns_limit_h_min -16
_diffrn_reflns_limit_k_max 23
_diffrn_reflns_limit_k_min -23
_diffrn_reflns_limit_l_max 28
_diffrn_reflns_limit_l_min -28
_diffrn_reflns_number 73220
_diffrn_reflns_point_group_measured_fraction_full 0.999
_diffrn_reflns_point_group_measured_fraction_max 0.996
_diffrn_reflns_theta_full 25.242
_diffrn_reflns_theta_max 28.347
_diffrn_reflns_theta_min 2.208
_diffrn_standards_number 0
_exptl_absorpt_coefficient_mu 1.658
_exptl_absorpt_correction_T_max 0.7457
_exptl_absorpt_correction_T_min 0.6137
_exptl_absorpt_correction_type multi-scan
_exptl_absorpt_process_details
;
 SADABS 2016/2: Krause, L., Herbst-Irmer, R., Sheldrick G.M. & Stalke D.,
 J. Appl. Cryst. 48 (2015) 3-10
;
_exptl_crystal_colour yellow
_exptl_crystal_density_diffrn 1.578
_exptl_crystal_description block
_exptl_crystal_F_000 2276
_exptl_crystal_size_max 0.22
_exptl_crystal_size_mid 0.14
_exptl_crystal_size_min 0.12
_refine_diff_density_max 0.687
_refine_diff_density_min -0.544
_refine_diff_density_rms 0.082
_refine_ls_abs_structure_details
;
 Flack x determined using 3895 quotients [(I+)-(I-)]/[(I+)+(I-)]
 (Parsons, Flack and Wagner, Acta Cryst. B69 (2013) 249-259).
;
_refine_ls_abs_structure_Flack -0.007(3)
_refine_ls_extinction_method none
_refine_ls_goodness_of_fit_ref 1.086
_refine_ls_hydrogen_treatment constr
_refine_ls_matrix_type full
_refine_ls_number_parameters 649
_refine_ls_number_reflns 11750
_refine_ls_number_restraints 12
_refine_ls_restrained_S_all 1.089
_refine_ls_R_factor_all 0.0568
_refine_ls_R_factor_gt 0.0463
_refine_ls_shift/su_max 0.001
_refine_ls_shift/su_mean 0
_refine_ls_structure_factor_coef Fsqd
_refine_ls_weighting_details 'w=1/[\s^2^(Fo^2^)+(0.0400P)^2^+3.0000P] where P=(Fo^2^+2Fc^2^)/3'
_refine_ls_weighting_scheme calc
_refine_ls_wR_factor_gt 0.0948
_refine_ls_wR_factor_ref 0.0984
_reflns_Friedel_coverage 0.818
_reflns_Friedel_fraction_full 1
_reflns_Friedel_fraction_max 0.995
_reflns_number_gt 10348
_reflns_number_total 11750
_reflns_threshold_expression 'I > 2\s(I)'
_cod_data_source_file d4ce00104d2.cif
_cod_data_source_block CoY_3MeCN
_cod_depositor_comments 'Adding full bibliography for 7248144--7248174.cif.'
_cod_database_code 7248155

loop_
_symmetry_equiv_pos_as_xyz
'x, y, z'
'-x+1/2, -y, z+1/2'
'-x, y+1/2, -z+1/2'
'x+1/2, -y+1/2, -z'

loop_
_atom_site_label
_atom_site_type_symbol
_atom_site_fract_x
_atom_site_fract_y
_atom_site_fract_z
_atom_site_U_iso_or_equiv
_atom_site_adp_type
_atom_site_occupancy
_atom_site_site_symmetry_order
_atom_site_calc_flag
_atom_site_refinement_flags_posn
_atom_site_refinement_flags_adp
_atom_site_refinement_flags_occupancy
_atom_site_disorder_assembly
_atom_site_disorder_group
Y1 Y 0.61935(3) 0.47502(3) 0.26825(2) 0.01420(10) Uani 1 1 d . . . . .
Co1 Co 0.24541(4) 0.52306(3) 0.52254(3) 0.01337(12) Uani 1 1 d . . . . .
O1 O 0.7881(3) 0.40862(18) 0.27708(17) 0.0209(7) Uani 1 1 d . . . . .
O2 O 0.6568(2) 0.3426(2) 0.24087(17) 0.0227(8) Uani 1 1 d . . . . .
O3 O 0.8165(3) 0.2949(2) 0.2389(2) 0.0370(10) Uani 1 1 d . . . . .
O4 O 0.4565(3) 0.3982(2) 0.26614(18) 0.0249(8) Uani 1 1 d . . . . .
O5 O 0.4440(3) 0.5179(2) 0.29048(16) 0.0300(8) Uani 1 1 d . . . . .
O6 O 0.3007(3) 0.4516(2) 0.2705(2) 0.0422(11) Uani 1 1 d . . . . .
O7 O 0.7718(3) 0.56697(19) 0.27018(18) 0.0258(8) Uani 1 1 d . . . . .
O8 O 0.6174(3) 0.61078(19) 0.24502(16) 0.0245(8) Uani 1 1 d . . . . .
O9 O 0.7556(3) 0.68583(19) 0.24020(18) 0.0330(9) Uani 1 1 d . . . . .
O10 O 0.6376(4) 0.5335(2) 0.36946(16) 0.0384(10) Uani 1 1 d . . . . .
O11 O 0.6087(3) 0.4122(2) 0.36924(16) 0.0269(8) Uani 1 1 d . . . . .
O12 O 0.6154(3) 0.4737(3) 0.45752(15) 0.0377(9) Uani 1 1 d . . . . .
O13 O 0.5332(3) 0.4831(2) 0.16780(15) 0.0244(8) Uani 1 1 d . . . . .
O14 O 0.7031(3) 0.4797(3) 0.16605(15) 0.0287(8) Uani 1 1 d . . . . .
O15 O 0.6148(4) 0.4895(2) 0.07900(16) 0.0362(10) Uani 1 1 d . . . . .
N1 N 0.7562(3) 0.3466(2) 0.25180(19) 0.0213(9) Uani 1 1 d . . . . .
N2 N 0.3965(3) 0.4552(2) 0.27549(19) 0.0247(9) Uani 1 1 d . . . . .
N3 N 0.7168(3) 0.6232(2) 0.25142(18) 0.0215(9) Uani 1 1 d . . . . .
N4 N 0.6203(3) 0.4730(3) 0.40109(18) 0.0245(8) Uani 1 1 d . . . . .
N5 N 0.6170(3) 0.4841(2) 0.13562(17) 0.0223(8) Uani 1 1 d . . . . .
N6 N 0.2866(3) 0.4299(2) 0.46313(18) 0.0156(8) Uani 1 1 d . . . . .
N7 N 0.1069(3) 0.5135(2) 0.46618(16) 0.0145(7) Uani 1 1 d . . . . .
N8 N 0.1974(3) 0.6263(2) 0.56940(17) 0.0133(8) Uani 1 1 d . . . . .
N9 N 0.3018(3) 0.6105(2) 0.46089(17) 0.0157(8) Uani 1 1 d . . . . .
N10 N 0.1980(3) 0.4443(2) 0.59255(18) 0.0155(8) Uani 1 1 d . . . . .
N11 N 0.3823(3) 0.5200(2) 0.58084(16) 0.0161(7) Uani 1 1 d . . . . .
C1 C 0.3756(4) 0.3889(3) 0.4621(2) 0.0189(9) Uani 1 1 d . . . . .
H1A H 0.42906 0.40022 0.491787 0.023 Uiso 1 1 calc R U . . .
C2 C 0.3942(4) 0.3299(3) 0.4192(2) 0.0213(10) Uani 1 1 d . . . . .
H2A H 0.459404 0.302519 0.419499 0.026 Uiso 1 1 calc R U . . .
C3 C 0.3165(4) 0.3124(3) 0.3768(2) 0.0203(10) Uani 1 1 d . . . . .
H3A H 0.32803 0.272665 0.347273 0.024 Uiso 1 1 calc R U . . .
C4 C 0.2205(4) 0.3529(3) 0.3769(2) 0.0165(9) Uani 1 1 d . . . . .
C5 C 0.1357(4) 0.3382(3) 0.3343(2) 0.0219(10) Uani 1 1 d . . . . .
H5A H 0.142233 0.297403 0.305237 0.026 Uiso 1 1 calc R U . . .
C6 C 0.0466(4) 0.3811(3) 0.3347(2) 0.0227(10) Uani 1 1 d . . . . .
H6A H -0.00815 0.370449 0.305664 0.027 Uiso 1 1 calc R U . . .
C7 C 0.0333(4) 0.4428(3) 0.3785(2) 0.0184(10) Uani 1 1 d . . . . .
C8 C -0.0572(4) 0.4903(3) 0.3816(2) 0.0211(11) Uani 1 1 d . . . . .
H8A H -0.114196 0.482712 0.353372 0.025 Uiso 1 1 calc R U . . .
C9 C -0.0630(4) 0.5473(3) 0.4250(2) 0.0208(10) Uani 1 1 d . . . . .
H9A H -0.123213 0.580034 0.426606 0.025 Uiso 1 1 calc R U . . .
C10 C 0.0203(4) 0.5570(3) 0.4669(2) 0.0189(10) Uani 1 1 d . . . . .
H10A H 0.014877 0.596373 0.497297 0.023 Uiso 1 1 calc R U . . .
C11 C 0.1143(4) 0.4571(2) 0.4225(2) 0.0136(9) Uani 1 1 d . . . . .
C12 C 0.2097(4) 0.4121(3) 0.4212(2) 0.0143(9) Uani 1 1 d . . . . .
C13 C 0.1519(4) 0.6336(3) 0.6244(2) 0.0182(10) Uani 1 1 d . . . . .
H13A H 0.137799 0.588413 0.647768 0.022 Uiso 1 1 calc R U . . .
C14 C 0.1233(4) 0.7049(3) 0.6497(2) 0.0222(10) Uani 1 1 d . . . . .
H14A H 0.09135 0.707826 0.689601 0.027 Uiso 1 1 calc R U . . .
C15 C 0.1423(4) 0.7701(3) 0.6161(2) 0.0207(10) Uani 1 1 d . . . . .
H15A H 0.122138 0.818844 0.632163 0.025 Uiso 1 1 calc R U . . .
C16 C 0.1919(4) 0.7651(3) 0.5576(2) 0.0175(10) Uani 1 1 d . . . . .
C17 C 0.2148(4) 0.8304(3) 0.5191(2) 0.0200(10) Uani 1 1 d . . . . .
H17A H 0.193567 0.880195 0.532402 0.024 Uiso 1 1 calc R U . . .
C18 C 0.2659(4) 0.8224(3) 0.4646(2) 0.0199(10) Uani 1 1 d . . . . .
H18A H 0.281016 0.866719 0.44041 0.024 Uiso 1 1 calc R U . . .
C19 C 0.2979(4) 0.7482(3) 0.4423(2) 0.0166(9) Uani 1 1 d . . . . .
C20 C 0.3531(4) 0.7365(3) 0.3868(2) 0.0222(11) Uani 1 1 d . . . . .
H20A H 0.370983 0.778979 0.36121 0.027 Uiso 1 1 calc R U . . .
C21 C 0.3814(4) 0.6632(3) 0.3694(2) 0.0228(10) Uani 1 1 d . . . . .
H21A H 0.419156 0.654538 0.33182 0.027 Uiso 1 1 calc R U . . .
C22 C 0.3537(4) 0.6017(3) 0.4078(2) 0.0199(10) Uani 1 1 d . . . . .
H22A H 0.372991 0.551225 0.395327 0.024 Uiso 1 1 calc R U . . .
C23 C 0.2740(3) 0.6830(2) 0.4782(2) 0.0140(9) Uani 1 1 d . . . . .
C24 C 0.2191(3) 0.6914(2) 0.5364(2) 0.0129(9) Uani 1 1 d . . . . .
C25 C 0.1090(4) 0.4030(3) 0.5956(2) 0.0182(9) Uani 1 1 d . . . . .
H25A H 0.058272 0.407893 0.563177 0.022 Uiso 1 1 calc R U . . .
C26 C 0.0876(4) 0.3528(3) 0.6447(2) 0.0215(11) Uani 1 1 d . . . . .
H26A H 0.023527 0.324004 0.645179 0.026 Uiso 1 1 calc R U . . .
C27 C 0.1593(4) 0.3453(3) 0.6921(2) 0.0217(10) Uani 1 1 d . . . . .
H27A H 0.145214 0.311459 0.725658 0.026 Uiso 1 1 calc R U . . .
C28 C 0.2536(4) 0.3881(3) 0.6906(2) 0.0193(9) Uani 1 1 d . . . . .
C29 C 0.3335(4) 0.3851(3) 0.7385(2) 0.0255(11) Uani 1 1 d . . . . .
H29A H 0.322007 0.354112 0.774156 0.031 Uiso 1 1 calc R U . . .
C30 C 0.4248(4) 0.4258(3) 0.7334(2) 0.0261(11) Uani 1 1 d . . . . .
H30A H 0.476435 0.422671 0.765448 0.031 Uiso 1 1 calc R U . . .
C31 C 0.4446(4) 0.4733(3) 0.6807(2) 0.0204(9) Uani 1 1 d . . . . .
C32 C 0.5395(4) 0.5142(3) 0.6719(2) 0.0270(12) Uani 1 1 d . . . . .
H32A H 0.593685 0.512569 0.702508 0.032 Uiso 1 1 calc R U . . .
C33 C 0.5533(4) 0.5562(3) 0.6189(3) 0.0276(12) Uani 1 1 d . . . . .
H33A H 0.61701 0.584316 0.612473 0.033 Uiso 1 1 calc R U . . .
C34 C 0.4727(4) 0.5576(3) 0.5741(2) 0.0202(10) Uani 1 1 d . . . . .
H34A H 0.4835 0.58674 0.537399 0.024 Uiso 1 1 calc R U . . .
C35 C 0.3678(3) 0.4785(3) 0.63332(19) 0.0163(8) Uani 1 1 d . . . . .
C36 C 0.2709(3) 0.4360(3) 0.6390(2) 0.0152(9) Uani 1 1 d . . . . .
N12 N -0.0006(4) 0.7441(3) 0.4447(3) 0.0426(13) Uani 1 1 d . . . . .
C37 C -0.0269(4) 0.7509(4) 0.3950(3) 0.0332(13) Uani 1 1 d . . . . .
C38 C -0.0626(5) 0.7610(5) 0.3306(3) 0.054(2) Uani 1 1 d . . . . .
H38A H -0.092643 0.712619 0.315338 0.081 Uiso 1 1 calc R U . . .
H38B H -0.00215 0.775763 0.304595 0.081 Uiso 1 1 calc R U . . .
H38C H -0.1168 0.801326 0.328974 0.081 Uiso 1 1 calc R U . . .
N13 N 0.4402(13) 0.1668(11) 0.5041(8) 0.0779(18) Uiso 0.53 1 d D U P A 1
C39 C 0.382(2) 0.193(2) 0.5419(13) 0.0779(18) Uiso 0.53 1 d D U P A 1
C40 C 0.3281(16) 0.2274(14) 0.5947(10) 0.0779(18) Uiso 0.53 1 d D U P A 1
H40A H 0.372082 0.22186 0.63196 0.117 Uiso 0.53 1 calc R U P A 1
H40B H 0.259893 0.201545 0.601258 0.117 Uiso 0.53 1 calc R U P A 1
H40C H 0.315834 0.282052 0.586428 0.117 Uiso 0.53 1 calc R U P A 1
N14 N 0.5194(10) 0.3311(7) 0.5883(6) 0.059(3) Uiso 0.53 1 d D . P B 1
C41 C 0.5985(10) 0.3484(8) 0.5814(6) 0.042(3) Uiso 0.53 1 d D . P B 1
C42 C 0.7095(12) 0.3769(10) 0.5794(8) 0.060(4) Uiso 0.53 1 d D . P B 1
H42A H 0.754126 0.344804 0.606096 0.09 Uiso 0.53 1 calc R U P B 1
H42B H 0.711705 0.430213 0.594075 0.09 Uiso 0.53 1 calc R U P B 1
H42C H 0.735851 0.374583 0.536617 0.09 Uiso 0.53 1 calc R U P B 1
N132 N 0.4087(15) 0.1573(12) 0.4921(9) 0.0779(18) Uiso 0.47 1 d D U P C 2
C392 C 0.367(2) 0.187(2) 0.5353(15) 0.0779(18) Uiso 0.47 1 d D U P C 2
C402 C 0.3005(18) 0.2248(16) 0.5810(11) 0.0779(18) Uiso 0.47 1 d D U P C 2
H40D H 0.24663 0.255723 0.559778 0.117 Uiso 0.47 1 calc R U P C 2
H40E H 0.344457 0.258177 0.607111 0.117 Uiso 0.47 1 calc R U P C 2
H40F H 0.265645 0.186054 0.606995 0.117 Uiso 0.47 1 calc R U P C 2
N142 N 0.5936(13) 0.2536(10) 0.5092(8) 0.0779(18) Uiso 0.47 1 d D U P D 2
C412 C 0.6251(17) 0.3064(11) 0.5404(9) 0.0779(18) Uiso 0.47 1 d D U P D 2
C422 C 0.659(2) 0.3595(12) 0.5813(10) 0.0779(18) Uiso 0.47 1 d D U P D 2
H42D H 0.726634 0.342558 0.599581 0.117 Uiso 0.47 1 calc R U P D 2
H42E H 0.606385 0.365933 0.61421 0.117 Uiso 0.47 1 calc R U P D 2
H42F H 0.669933 0.408576 0.559884 0.117 Uiso 0.47 1 calc R U P D 2

loop_
_atom_site_aniso_label
_atom_site_aniso_U_11
_atom_site_aniso_U_22
_atom_site_aniso_U_33
_atom_site_aniso_U_23
_atom_site_aniso_U_13
_atom_site_aniso_U_12
Y1 0.01394(18) 0.01450(19) 0.01416(19) -0.00346(18) -0.00148(17) 0.00031(19)
Co1 0.0135(3) 0.0134(3) 0.0132(3) -0.0004(3) -0.0011(2) -0.0008(3)
O1 0.0202(16) 0.0182(17) 0.0243(19) -0.0022(14) -0.0042(14) -0.0019(13)
O2 0.0125(15) 0.0233(18) 0.032(2) -0.0105(15) -0.0017(14) -0.0003(13)
O3 0.029(2) 0.026(2) 0.056(3) -0.009(2) 0.007(2) 0.0120(16)
O4 0.0200(17) 0.0266(19) 0.0282(19) -0.0026(16) 0.0014(16) -0.0023(14)
O5 0.0273(18) 0.032(2) 0.0305(19) -0.0060(18) 0.0099(15) 0.0042(18)
O6 0.0158(17) 0.059(3) 0.051(3) 0.021(2) 0.0031(19) 0.0010(17)
O7 0.0215(17) 0.0186(17) 0.037(2) 0.0018(17) -0.0042(17) -0.0008(14)
O8 0.0226(17) 0.0232(18) 0.0277(19) 0.0009(14) -0.0061(16) 0.0014(16)
O9 0.045(2) 0.0201(18) 0.034(2) 0.0047(16) 0.000(2) -0.0116(18)
O10 0.075(3) 0.022(2) 0.0188(17) -0.0019(15) -0.0012(19) -0.012(2)
O11 0.037(2) 0.0199(18) 0.0236(18) -0.0021(14) -0.0031(17) -0.0038(16)
O12 0.054(2) 0.046(2) 0.0130(16) -0.0017(17) 0.0008(17) -0.010(3)
O13 0.0181(16) 0.034(2) 0.0213(17) -0.0009(17) -0.0031(14) -0.0018(17)
O14 0.0177(16) 0.048(2) 0.0199(17) 0.000(2) -0.0011(14) 0.0079(18)
O15 0.045(2) 0.048(3) 0.0154(17) -0.0055(16) -0.0041(17) 0.016(2)
N1 0.019(2) 0.0174(19) 0.027(2) -0.0009(16) 0.0013(18) 0.0030(18)
N2 0.019(2) 0.036(3) 0.019(2) 0.0034(17) 0.0043(17) -0.0018(18)
N3 0.031(2) 0.019(2) 0.015(2) -0.0004(16) -0.0017(16) -0.0012(18)
N4 0.025(2) 0.027(2) 0.0213(19) 0.0002(19) -0.0011(18) -0.007(2)
N5 0.025(2) 0.024(2) 0.0179(19) -0.0045(17) -0.0011(17) 0.008(2)
N6 0.0125(17) 0.018(2) 0.0161(19) -0.0005(16) 0.0016(15) 0.0003(16)
N7 0.0149(17) 0.0141(18) 0.0144(17) 0.0006(14) -0.0002(14) 0.0010(16)
N8 0.0142(18) 0.0144(19) 0.0113(18) -0.0016(15) -0.0010(14) -0.0025(15)
N9 0.0138(18) 0.020(2) 0.0128(19) -0.0015(15) -0.0027(15) -0.0008(16)
N10 0.0153(18) 0.0158(19) 0.0154(19) -0.0021(15) 0.0021(15) -0.0014(16)
N11 0.0163(16) 0.0144(17) 0.0176(17) -0.0005(16) -0.0030(15) 0.0004(19)
C1 0.013(2) 0.020(2) 0.024(2) 0.0010(18) -0.0015(19) 0.002(2)
C2 0.018(2) 0.020(2) 0.026(3) 0.001(2) 0.001(2) 0.004(2)
C3 0.024(2) 0.014(2) 0.023(3) -0.0054(19) 0.004(2) 0.0014(19)
C4 0.021(2) 0.013(2) 0.016(2) -0.0009(17) 0.0005(18) -0.0008(18)
C5 0.024(3) 0.023(2) 0.019(2) -0.0080(19) -0.003(2) 0.000(2)
C6 0.021(2) 0.028(3) 0.019(2) -0.005(2) -0.005(2) -0.003(2)
C7 0.017(2) 0.019(2) 0.019(2) -0.0029(19) -0.0035(18) -0.0007(19)
C8 0.016(2) 0.026(3) 0.022(2) -0.001(2) -0.0039(19) 0.0015(19)
C9 0.014(2) 0.021(3) 0.027(3) -0.0003(19) -0.0021(19) 0.0036(18)
C10 0.015(2) 0.025(2) 0.017(2) -0.0008(19) 0.0004(18) 0.0048(19)
C11 0.0125(19) 0.013(2) 0.016(2) 0.0001(15) 0.0014(18) -0.0012(17)
C12 0.015(2) 0.016(2) 0.013(2) 0.0003(17) 0.0003(17) -0.0006(18)
C13 0.017(2) 0.021(2) 0.017(2) 0.0010(19) -0.0005(18) -0.0031(18)
C14 0.018(2) 0.028(3) 0.021(2) -0.006(2) 0.004(2) -0.001(2)
C15 0.019(2) 0.020(2) 0.023(2) -0.0080(19) -0.0008(19) 0.0004(19)
C16 0.015(2) 0.015(2) 0.023(2) -0.0030(19) -0.0032(19) -0.0040(18)
C17 0.017(2) 0.014(2) 0.029(3) -0.002(2) -0.004(2) -0.0004(18)
C18 0.019(2) 0.014(2) 0.027(3) 0.0049(19) -0.0030(19) -0.0037(18)
C19 0.015(2) 0.020(2) 0.016(2) 0.0032(18) -0.0057(18) -0.0039(19)
C20 0.020(2) 0.028(3) 0.018(2) 0.007(2) 0.0003(19) -0.004(2)
C21 0.020(2) 0.036(3) 0.013(2) 0.0022(19) 0.001(2) -0.001(2)
C22 0.023(3) 0.020(2) 0.017(2) -0.0012(18) -0.0011(19) -0.002(2)
C23 0.013(2) 0.015(2) 0.015(2) 0.0003(17) -0.0034(17) -0.0025(16)
C24 0.0112(19) 0.013(2) 0.014(2) -0.0021(16) -0.0033(16) -0.0012(16)
C25 0.016(2) 0.017(2) 0.021(2) -0.0028(18) 0.003(2) -0.0017(19)
C26 0.019(2) 0.016(2) 0.029(3) -0.004(2) 0.006(2) -0.0062(19)
C27 0.026(2) 0.019(2) 0.020(2) 0.0010(19) 0.007(2) -0.003(2)
C28 0.023(2) 0.019(2) 0.016(2) -0.0002(17) 0.002(2) 0.000(2)
C29 0.033(3) 0.025(3) 0.018(3) 0.007(2) -0.003(2) 0.000(2)
C30 0.029(3) 0.030(3) 0.019(2) 0.006(2) -0.011(2) -0.001(2)
C31 0.020(2) 0.023(2) 0.019(2) -0.001(2) -0.0048(18) 0.000(2)
C32 0.017(2) 0.036(3) 0.029(3) 0.000(2) -0.010(2) -0.003(2)
C33 0.017(2) 0.030(3) 0.035(3) 0.004(2) -0.005(2) -0.009(2)
C34 0.017(2) 0.022(2) 0.022(2) 0.006(2) -0.0014(19) -0.0034(19)
C35 0.016(2) 0.014(2) 0.019(2) -0.0001(19) 0.0005(17) 0.000(2)
C36 0.017(2) 0.012(2) 0.016(2) -0.0024(17) 0.0010(18) 0.0004(17)
N12 0.044(3) 0.032(3) 0.052(3) 0.004(2) -0.012(3) -0.005(2)
C37 0.020(3) 0.037(3) 0.043(4) -0.004(3) -0.003(2) -0.005(2)
C38 0.034(3) 0.095(6) 0.034(4) -0.005(4) -0.001(3) -0.013(4)

loop_
_atom_type_symbol
_atom_type_description
_atom_type_scat_dispersion_real
_atom_type_scat_dispersion_imag
_atom_type_scat_source
C C 0.0033 0.0016 'International Tables Vol C Tables 4.2.6.8 and 6.1.1.4'
H H 0 0 'International Tables Vol C Tables 4.2.6.8 and 6.1.1.4'
N N 0.0061 0.0033 'International Tables Vol C Tables 4.2.6.8 and 6.1.1.4'
O O 0.0106 0.006 'International Tables Vol C Tables 4.2.6.8 and 6.1.1.4'
Co Co 0.3494 0.9721 'International Tables Vol C Tables 4.2.6.8 and 6.1.1.4'
Y Y -2.7962 3.5667 'International Tables Vol C Tables 4.2.6.8 and 6.1.1.4'

loop_
_geom_angle_atom_site_label_1
_geom_angle_atom_site_label_2
_geom_angle_atom_site_label_3
_geom_angle
_geom_angle_site_symmetry_1
_geom_angle_site_symmetry_3
_geom_angle_publ_flag
O5 Y1 O8 74.07(13) . . ?
O5 Y1 O10 77.00(14) . . ?
O8 Y1 O10 77.07(12) . . ?
O5 Y1 O2 121.84(13) . . ?
O8 Y1 O2 151.77(12) . . ?
O10 Y1 O2 126.94(13) . . ?
O5 Y1 O13 75.27(12) . . ?
O8 Y1 O13 75.75(13) . . ?
O10 Y1 O13 145.40(14) . . ?
O2 Y1 O13 85.70(13) . . ?
O5 Y1 O1 161.16(13) . . ?
O8 Y1 O1 119.38(12) . . ?
O10 Y1 O1 92.65(14) . . ?
O2 Y1 O1 52.87(11) . . ?
O13 Y1 O1 119.32(12) . . ?
O5 Y1 O11 84.84(13) . . ?
O8 Y1 O11 128.51(11) . . ?
O10 Y1 O11 52.33(11) . . ?
O2 Y1 O11 78.59(12) . . ?
O13 Y1 O11 142.89(12) . . ?
O1 Y1 O11 76.42(13) . . ?
O5 Y1 O14 124.88(12) . . ?
O8 Y1 O14 77.59(14) . . ?
O10 Y1 O14 139.27(14) . . ?
O2 Y1 O14 74.23(14) . . ?
O13 Y1 O14 52.23(10) . . ?
O1 Y1 O14 73.01(12) . . ?
O11 Y1 O14 147.44(13) . . ?
O5 Y1 O4 52.93(13) . . ?
O8 Y1 O4 121.42(12) . . ?
O10 Y1 O4 109.04(14) . . ?
O2 Y1 O4 68.91(11) . . ?
O13 Y1 O4 68.89(12) . . ?
O1 Y1 O4 118.41(11) . . ?
O11 Y1 O4 74.10(13) . . ?
O14 Y1 O4 111.31(13) . . ?
O5 Y1 O7 120.62(13) . . ?
O8 Y1 O7 52.08(12) . . ?
O10 Y1 O7 69.06(14) . . ?
O2 Y1 O7 117.53(11) . . ?
O13 Y1 O7 108.78(12) . . ?
O1 Y1 O7 68.28(11) . . ?
O11 Y1 O7 108.31(12) . . ?
O14 Y1 O7 70.22(13) . . ?
O4 Y1 O7 173.30(11) . . ?
O5 Y1 N2 26.80(13) . . ?
O8 Y1 N2 96.92(12) . . ?
O10 Y1 N2 95.51(14) . . ?
O2 Y1 N2 95.19(12) . . ?
O13 Y1 N2 67.19(11) . . ?
O1 Y1 N2 143.70(12) . . ?
O11 Y1 N2 80.90(13) . . ?
O14 Y1 N2 118.81(12) . . ?
O4 Y1 N2 26.39(12) . . ?
O7 Y1 N2 146.99(12) . . ?
O5 Y1 N1 146.50(13) . . ?
O8 Y1 N1 138.48(12) . . ?
O10 Y1 N1 112.66(13) . . ?
O2 Y1 N1 26.53(11) . . ?
O13 Y1 N1 101.87(12) . . ?
O1 Y1 N1 26.48(11) . . ?
O11 Y1 N1 78.03(12) . . ?
O14 Y1 N1 69.63(13) . . ?
O4 Y1 N1 94.41(12) . . ?
O7 Y1 N1 92.22(12) . . ?
N2 Y1 N1 120.79(12) . . ?
N10 Co1 N6 90.23(15) . . ?
N10 Co1 N7 97.10(14) . . ?
N6 Co1 N7 78.37(14) . . ?
N10 Co1 N11 78.10(15) . . ?
N6 Co1 N11 97.91(15) . . ?
N7 Co1 N11 174.00(15) . . ?
N10 Co1 N9 173.03(15) . . ?
N6 Co1 N9 94.98(14) . . ?
N7 Co1 N9 88.51(14) . . ?
N11 Co1 N9 96.55(15) . . ?
N10 Co1 N8 97.29(15) . . ?
N6 Co1 N8 171.07(15) . . ?
N7 Co1 N8 95.85(14) . . ?
N11 Co1 N8 88.38(14) . . ?
N9 Co1 N8 77.94(14) . . ?
N1 O1 Y1 95.3(3) . . ?
N1 O2 Y1 95.4(2) . . ?
N2 O4 Y1 94.0(3) . . ?
N2 O5 Y1 96.6(3) . . ?
N3 O7 Y1 93.9(3) . . ?
N3 O8 Y1 97.6(3) . . ?
N4 O10 Y1 96.8(3) . . ?
N4 O11 Y1 95.9(3) . . ?
N5 O13 Y1 96.6(2) . . ?
N5 O14 Y1 95.6(3) . . ?
O3 N1 O1 122.0(4) . . ?
O3 N1 O2 122.2(4) . . ?
O1 N1 O2 115.8(4) . . ?
O3 N1 Y1 173.4(4) . . ?
O1 N1 Y1 58.2(2) . . ?
O2 N1 Y1 58.0(2) . . ?
O6 N2 O4 122.8(4) . . ?
O6 N2 O5 121.9(4) . . ?
O4 N2 O5 115.3(4) . . ?
O6 N2 Y1 170.8(4) . . ?
O4 N2 Y1 59.6(2) . . ?
O5 N2 Y1 56.6(2) . . ?
O9 N3 O7 122.3(4) . . ?
O9 N3 O8 121.5(4) . . ?
O7 N3 O8 116.2(4) . . ?
O9 N3 Y1 175.6(3) . . ?
O7 N3 Y1 60.1(2) . . ?
O8 N3 Y1 56.2(2) . . ?
O12 N4 O11 122.8(5) . . ?
O12 N4 O10 122.4(4) . . ?
O11 N4 O10 114.8(4) . . ?
O12 N4 Y1 176.6(4) . . ?
O11 N4 Y1 57.9(2) . . ?
O10 N4 Y1 57.0(2) . . ?
O15 N5 O13 121.9(4) . . ?
O15 N5 O14 122.6(4) . . ?
O13 N5 O14 115.5(4) . . ?
O15 N5 Y1 178.5(4) . . ?
O13 N5 Y1 57.3(2) . . ?
O14 N5 Y1 58.2(2) . . ?
C1 N6 C12 117.9(4) . . ?
C1 N6 Co1 128.6(3) . . ?
C12 N6 Co1 113.5(3) . . ?
C10 N7 C11 118.4(4) . . ?
C10 N7 Co1 128.4(3) . . ?
C11 N7 Co1 113.1(3) . . ?
C13 N8 C24 118.3(4) . . ?
C13 N8 Co1 128.6(3) . . ?
C24 N8 Co1 113.1(3) . . ?
C22 N9 C23 118.0(4) . . ?
C22 N9 Co1 128.1(3) . . ?
C23 N9 Co1 113.8(3) . . ?
C25 N10 C36 118.2(4) . . ?
C25 N10 Co1 128.2(3) . . ?
C36 N10 Co1 113.5(3) . . ?
C34 N11 C35 118.1(4) . . ?
C34 N11 Co1 128.4(3) . . ?
C35 N11 Co1 113.3(3) . . ?
N6 C1 C2 123.1(4) . . ?
N6 C1 H1A 118.5 . . ?
C2 C1 H1A 118.5 . . ?
C3 C2 C1 118.8(4) . . ?
C3 C2 H2A 120.6 . . ?
C1 C2 H2A 120.6 . . ?
C2 C3 C4 120.2(4) . . ?
C2 C3 H3A 119.9 . . ?
C4 C3 H3A 119.9 . . ?
C3 C4 C12 116.8(4) . . ?
C3 C4 C5 123.7(4) . . ?
C12 C4 C5 119.5(4) . . ?
C6 C5 C4 121.2(4) . . ?
C6 C5 H5A 119.4 . . ?
C4 C5 H5A 119.4 . . ?
C5 C6 C7 121.0(4) . . ?
C5 C6 H6A 119.5 . . ?
C7 C6 H6A 119.5 . . ?
C8 C7 C11 116.7(4) . . ?
C8 C7 C6 124.3(4) . . ?
C11 C7 C6 119.0(4) . . ?
C9 C8 C7 120.1(4) . . ?
C9 C8 H8A 119.9 . . ?
C7 C8 H8A 119.9 . . ?
C8 C9 C10 119.4(4) . . ?
C8 C9 H9A 120.3 . . ?
C10 C9 H9A 120.3 . . ?
N7 C10 C9 122.8(4) . . ?
N7 C10 H10A 118.6 . . ?
C9 C10 H10A 118.6 . . ?
N7 C11 C7 122.6(4) . . ?
N7 C11 C12 117.7(4) . . ?
C7 C11 C12 119.7(4) . . ?
N6 C12 C4 123.2(4) . . ?
N6 C12 C11 117.3(4) . . ?
C4 C12 C11 119.5(4) . . ?
N8 C13 C14 123.0(4) . . ?
N8 C13 H13A 118.5 . . ?
C14 C13 H13A 118.5 . . ?
C15 C14 C13 118.9(4) . . ?
C15 C14 H14A 120.6 . . ?
C13 C14 H14A 120.6 . . ?
C14 C15 C16 119.9(4) . . ?
C14 C15 H15A 120 . . ?
C16 C15 H15A 120 . . ?
C24 C16 C15 117.2(4) . . ?
C24 C16 C17 119.1(4) . . ?
C15 C16 C17 123.7(4) . . ?
C18 C17 C16 121.1(4) . . ?
C18 C17 H17A 119.4 . . ?
C16 C17 H17A 119.4 . . ?
C17 C18 C19 121.3(4) . . ?
C17 C18 H18A 119.4 . . ?
C19 C18 H18A 119.4 . . ?
C20 C19 C23 117.3(4) . . ?
C20 C19 C18 123.8(4) . . ?
C23 C19 C18 118.8(4) . . ?
C21 C20 C19 119.9(5) . . ?
C21 C20 H20A 120.1 . . ?
C19 C20 H20A 120.1 . . ?
C20 C21 C22 118.8(4) . . ?
C20 C21 H21A 120.6 . . ?
C22 C21 H21A 120.6 . . ?
N9 C22 C21 123.1(5) . . ?
N9 C22 H22A 118.4 . . ?
C21 C22 H22A 118.4 . . ?
N9 C23 C19 122.9(4) . . ?
N9 C23 C24 117.2(4) . . ?
C19 C23 C24 120.0(4) . . ?
N8 C24 C16 122.7(4) . . ?
N8 C24 C23 117.7(4) . . ?
C16 C24 C23 119.6(4) . . ?
N10 C25 C26 122.4(5) . . ?
N10 C25 H25A 118.8 . . ?
C26 C25 H25A 118.8 . . ?
C27 C26 C25 119.7(4) . . ?
C27 C26 H26A 120.1 . . ?
C25 C26 H26A 120.1 . . ?
C26 C27 C28 119.5(4) . . ?
C26 C27 H27A 120.3 . . ?
C28 C27 H27A 120.3 . . ?
C27 C28 C36 117.6(4) . . ?
C27 C28 C29 123.9(4) . . ?
C36 C28 C29 118.5(4) . . ?
C30 C29 C28 121.1(5) . . ?
C30 C29 H29A 119.5 . . ?
C28 C29 H29A 119.5 . . ?
C29 C30 C31 121.0(5) . . ?
C29 C30 H30A 119.5 . . ?
C31 C30 H30A 119.5 . . ?
C32 C31 C35 117.0(4) . . ?
C32 C31 C30 123.4(4) . . ?
C35 C31 C30 119.6(4) . . ?
C33 C32 C31 119.5(4) . . ?
C33 C32 H32A 120.2 . . ?
C31 C32 H32A 120.2 . . ?
C32 C33 C34 119.4(5) . . ?
C32 C33 H33A 120.3 . . ?
C34 C33 H33A 120.3 . . ?
N11 C34 C33 122.8(5) . . ?
N11 C34 H34A 118.6 . . ?
C33 C34 H34A 118.6 . . ?
N11 C35 C31 123.1(4) . . ?
N11 C35 C36 117.6(4) . . ?
C31 C35 C36 119.3(4) . . ?
N10 C36 C28 122.5(4) . . ?
N10 C36 C35 117.1(4) . . ?
C28 C36 C35 120.4(4) . . ?
N12 C37 C38 178.9(7) . . ?
C37 C38 H38A 109.5 . . ?
C37 C38 H38B 109.5 . . ?
H38A C38 H38B 109.5 . . ?
C37 C38 H38C 109.5 . . ?
H38A C38 H38C 109.5 . . ?
H38B C38 H38C 109.5 . . ?
N13 C39 C40 170(3) . . ?
C39 C40 H40A 109.5 . . ?
C39 C40 H40B 109.5 . . ?
H40A C40 H40B 109.5 . . ?
C39 C40 H40C 109.5 . . ?
H40A C40 H40C 109.5 . . ?
H40B C40 H40C 109.5 . . ?
N14 C41 C42 173.0(16) . . ?
C41 C42 H42A 109.5 . . ?
C41 C42 H42B 109.5 . . ?
H42A C42 H42B 109.5 . . ?
C41 C42 H42C 109.5 . . ?
H42A C42 H42C 109.5 . . ?
H42B C42 H42C 109.5 . . ?
N132 C392 C402 170(3) . . ?
C392 C402 H40D 109.5 . . ?
C392 C402 H40E 109.5 . . ?
H40D C402 H40E 109.5 . . ?
C392 C402 H40F 109.5 . . ?
H40D C402 H40F 109.5 . . ?
H40E C402 H40F 109.5 . . ?
N142 C412 C422 173(2) . . ?
C412 C422 H42D 109.5 . . ?
C412 C422 H42E 109.5 . . ?
H42D C422 H42E 109.5 . . ?
C412 C422 H42F 109.5 . . ?
H42D C422 H42F 109.5 . . ?
H42E C422 H42F 109.5 . . ?

loop_
_geom_bond_atom_site_label_1
_geom_bond_atom_site_label_2
_geom_bond_distance
_geom_bond_site_symmetry_2
_geom_bond_publ_flag
Y1 O5 2.381(3) . ?
Y1 O8 2.415(3) . ?
Y1 O10 2.416(3) . ?
Y1 O2 2.424(3) . ?
Y1 O13 2.425(3) . ?
Y1 O1 2.428(3) . ?
Y1 O11 2.438(4) . ?
Y1 O14 2.443(3) . ?
Y1 O4 2.449(3) . ?
Y1 O7 2.501(3) . ?
Y1 N2 2.834(4) . ?
Y1 N1 2.844(4) . ?
Co1 N10 2.124(4) . ?
Co1 N6 2.129(4) . ?
Co1 N7 2.133(4) . ?
Co1 N11 2.135(4) . ?
Co1 N9 2.140(4) . ?
Co1 N8 2.147(4) . ?
O1 N1 1.274(5) . ?
O2 N1 1.276(5) . ?
O3 N1 1.211(5) . ?
O4 N2 1.263(5) . ?
O5 N2 1.286(6) . ?
O6 N2 1.214(5) . ?
O7 N3 1.265(5) . ?
O8 N3 1.279(5) . ?
O9 N3 1.219(5) . ?
O10 N4 1.272(6) . ?
O11 N4 1.269(5) . ?
O12 N4 1.217(5) . ?
O13 N5 1.264(5) . ?
O14 N5 1.270(5) . ?
O15 N5 1.224(5) . ?
N6 C1 1.329(6) . ?
N6 C12 1.361(6) . ?
N7 C10 1.327(6) . ?
N7 C11 1.364(5) . ?
N8 C13 1.322(6) . ?
N8 C24 1.366(6) . ?
N9 C22 1.326(6) . ?
N9 C23 1.362(6) . ?
N10 C25 1.333(6) . ?
N10 C36 1.366(6) . ?
N11 C34 1.321(6) . ?
N11 C35 1.354(6) . ?
C1 C2 1.401(7) . ?
C1 H1A 0.95 . ?
C2 C3 1.374(7) . ?
C2 H2A 0.95 . ?
C3 C4 1.401(7) . ?
C3 H3A 0.95 . ?
C4 C12 1.411(6) . ?
C4 C5 1.431(6) . ?
C5 C6 1.348(7) . ?
C5 H5A 0.95 . ?
C6 C7 1.438(7) . ?
C6 H6A 0.95 . ?
C7 C8 1.410(7) . ?
C7 C11 1.416(6) . ?
C8 C9 1.364(7) . ?
C8 H8A 0.95 . ?
C9 C10 1.396(6) . ?
C9 H9A 0.95 . ?
C10 H10A 0.95 . ?
C11 C12 1.435(6) . ?
C13 C14 1.403(7) . ?
C13 H13A 0.95 . ?
C14 C15 1.368(7) . ?
C14 H14A 0.95 . ?
C15 C16 1.409(7) . ?
C15 H15A 0.95 . ?
C16 C24 1.403(6) . ?
C16 C17 1.436(7) . ?
C17 C18 1.347(7) . ?
C17 H17A 0.95 . ?
C18 C19 1.435(7) . ?
C18 H18A 0.95 . ?
C19 C20 1.398(7) . ?
C19 C23 1.405(6) . ?
C20 C21 1.377(7) . ?
C20 H20A 0.95 . ?
C21 C22 1.397(7) . ?
C21 H21A 0.95 . ?
C22 H22A 0.95 . ?
C23 C24 1.439(6) . ?
C25 C26 1.398(7) . ?
C25 H25A 0.95 . ?
C26 C27 1.369(7) . ?
C26 H26A 0.95 . ?
C27 C28 1.402(7) . ?
C27 H27A 0.95 . ?
C28 C36 1.406(6) . ?
C28 C29 1.442(7) . ?
C29 C30 1.356(7) . ?
C29 H29A 0.95 . ?
C30 C31 1.426(7) . ?
C30 H30A 0.95 . ?
C31 C32 1.404(7) . ?
C31 C35 1.410(6) . ?
C32 C33 1.367(7) . ?
C32 H32A 0.95 . ?
C33 C34 1.400(7) . ?
C33 H33A 0.95 . ?
C34 H34A 0.95 . ?
C35 C36 1.433(6) . ?
N12 C37 1.128(8) . ?
C37 C38 1.467(9) . ?
C38 H38A 0.98 . ?
C38 H38B 0.98 . ?
C38 H38C 0.98 . ?
N13 C39 1.182(18) . ?
C39 C40 1.458(19) . ?
C40 H40A 0.98 . ?
C40 H40B 0.98 . ?
C40 H40C 0.98 . ?
N14 C41 1.052(14) . ?
C41 C42 1.485(16) . ?
C42 H42A 0.98 . ?
C42 H42B 0.98 . ?
C42 H42C 0.98 . ?
N132 C392 1.186(19) . ?
C392 C402 1.45(2) . ?
C402 H40D 0.98 . ?
C402 H40E 0.98 . ?
C402 H40F 0.98 . ?
N142 C412 1.205(17) . ?
C412 C422 1.348(19) . ?
C422 H42D 0.98 . ?
C422 H42E 0.98 . ?
C422 H42F 0.98 . ?

loop_
_geom_hbond_atom_site_label_D
_geom_hbond_atom_site_label_H
_geom_hbond_atom_site_label_A
_geom_hbond_distance_DH
_geom_hbond_distance_HA
_geom_hbond_distance_DA
_geom_hbond_angle_DHA
_geom_hbond_site_symmetry_A
_geom_hbond_publ_flag
C1 H1A N14 0.95 2.66 3.420(13) 137.5 . yes
C13 H13A O13 0.95 2.53 3.230(6) 131.1 2_565 yes
C14 H14A O4 0.95 2.55 3.243(6) 130.3 2_565 yes
C21 H21A O5 0.95 2.56 3.146(6) 120.3 . yes
C22 H22A O5 0.95 2.5 3.131(6) 124.2 . yes
C25 H25A N13 0.95 2.45 3.258(18) 142.7 4_456 yes
C25 H25A N132 0.95 2.5 3.32(2) 144.7 4_456 yes
